data_2312469
loop_
_publ_author_name
'Kennedy, Alan R.'
'Kirkhouse, Jennifer B. A.'
'McCarney, Karen M.'
'Puissegur, Olivier'

_publ_section_title
;
 Isostructural behaviour in ammonium and potassium salt forms of
 sulfonated azo dyes.
;
_journal_coeditor_code DG3051
_journal_issue 'Pt 3'
_journal_name_full 'Acta crystallographica. Section C, Structural chemistry'
_journal_page_first 66
_journal_page_last 79
_journal_paper_doi 10.1107/S2053229624001293
_journal_volume 80
_journal_year 2024
_chemical_formula_iupac '[K (C12 H9 N2 O4 S)]'
_chemical_formula_moiety '[K (C12 H9 N2 O4 S)]'
_chemical_formula_sum 'C12 H9 K N2 O4 S'
_chemical_formula_weight 316.37
_chemical_name_systematic
;
Poly[(3-{2-(4-hydroxyphenyl)diazen-1-yl]benzenesulfonato)potassium]
;
_space_group_crystal_system orthorhombic
_space_group_IT_number 56
_space_group_name_Hall '-P 2ab 2ac'
_space_group_name_H-M_alt 'P c c n'
_atom_sites_solution_hydrogens mixed
_audit_creation_method SHELXL-2018/3
_cell_angle_alpha 90
_cell_angle_beta 90
_cell_angle_gamma 90
_cell_formula_units_Z 8
_cell_length_a 12.5535(2)
_cell_length_b 27.9698(5)
_cell_length_c 6.99820(10)
_cell_measurement_reflns_used 3222
_cell_measurement_temperature 123(2)
_cell_measurement_theta_max 27.48
_cell_measurement_theta_min 1.02
_cell_volume 2457.20(7)
_computing_cell_refinement
;
<i>DENZO</i> and <i>COLLECT</i> (Otwinowski & Minor, 1997)
;
_computing_data_collection
;
<i>DENZO</i> and <i>COLLECT</i> (Otwinowski & Minor, 1997)
;
_computing_data_reduction
;
<i>DENZO</i> and <i>COLLECT</i> (Otwinowski & Minor, 1997)
;
_computing_publication_material
;
SHELXL2018 in WinGX (Farrugia, 2012)
;
_computing_structure_refinement
;
SHELXL2018 (Sheldrick, 2015<i>b</i>)
;
_computing_structure_solution
;
SIR92 (Altomare <i>et al.</i>,  1994)
;
_diffrn_ambient_temperature 123(2)
_diffrn_measured_fraction_theta_full 1.000
_diffrn_measured_fraction_theta_max 0.999
_diffrn_measurement_device_type 'Enraf--Nonius KappaCCD'
_diffrn_measurement_method 'omega and phi scans'
_diffrn_radiation_type MoK\a
_diffrn_radiation_wavelength 0.71073
_diffrn_reflns_av_R_equivalents 0.0563
_diffrn_reflns_av_unetI/netI 0.0632
_diffrn_reflns_limit_h_max 16
_diffrn_reflns_limit_h_min -16
_diffrn_reflns_limit_k_max 36
_diffrn_reflns_limit_k_min -35
_diffrn_reflns_limit_l_max 9
_diffrn_reflns_limit_l_min -9
_diffrn_reflns_number 5174
_diffrn_reflns_theta_full 26.000
_diffrn_reflns_theta_max 27.436
_diffrn_reflns_theta_min 1.456
_diffrn_source 'sealed tube'
_diffrn_standards_decay_% 0
_diffrn_standards_interval_count 0
_diffrn_standards_number 0
_exptl_absorpt_coefficient_mu 0.617
_exptl_absorpt_correction_type none
_exptl_crystal_colour yellow
_exptl_crystal_density_diffrn 1.710
_exptl_crystal_description needle
_exptl_crystal_F_000 1296
_exptl_crystal_size_max 0.70
_exptl_crystal_size_mid 0.08
_exptl_crystal_size_min 0.04
_refine_diff_density_max 0.385
_refine_diff_density_min -0.413
_refine_ls_extinction_method none
_refine_ls_goodness_of_fit_ref 1.050
_refine_ls_hydrogen_treatment mixed
_refine_ls_matrix_type full
_refine_ls_number_parameters 185
_refine_ls_number_reflns 2802
_refine_ls_number_restraints 1
_refine_ls_restrained_S_all 1.050
_refine_ls_R_factor_all 0.0776
_refine_ls_R_factor_gt 0.0421
_refine_ls_shift/su_max 0.001
_refine_ls_shift/su_mean 0.000
_refine_ls_structure_factor_coef Fsqd
_refine_ls_weighting_details 'w=1/[\s^2^(Fo^2^)+(0.0304P)^2^+2.2145P] where P=(Fo^2^+2Fc^2^)/3'
_refine_ls_weighting_scheme calc
_refine_ls_wR_factor_gt 0.0809
_refine_ls_wR_factor_ref 0.0919
_reflns_number_gt 1971
_reflns_number_total 2802
_reflns_threshold_expression 'I > 2\s(I)'
_cod_data_source_file dg3051.cif
_cod_data_source_block K5
_cod_database_code 2312469
_shelx_space_group_comment
;
The symmetry employed for this shelxl refinement is uniquely defined
by the following loop, which should always be used as a source of
symmetry information in preference to the above space-group names.
They are only intended as comments.
;

loop_
_space_group_symop_operation_xyz
'x, y, z'
'-x+1/2, -y+1/2, z'
'x+1/2, -y, -z+1/2'
'-x, y+1/2, -z+1/2'
'-x, -y, -z'
'x-1/2, y-1/2, -z'
'-x-1/2, y, z-1/2'
'x, -y-1/2, z-1/2'

loop_
_atom_site_type_symbol
_atom_site_label
_atom_site_fract_x
_atom_site_fract_y
_atom_site_fract_z
_atom_site_U_iso_or_equiv
_atom_site_adp_type
_atom_site_calc_flag
_atom_site_occupancy
_atom_site_disorder_assembly
_atom_site_disorder_group
K K1 0.65356(5) 0.50424(2) 0.18594(8) 0.01900(15) Uani d 1 . .
S S1 0.42945(5) 0.44186(2) 0.33020(9) 0.01226(15) Uani d 1 . .
O O1 0.53205(14) 0.44178(6) 0.4257(3) 0.0221(4) Uani d 1 . .
O O2 0.42970(16) 0.47067(6) 0.1573(2) 0.0232(5) Uani d 1 . .
O O3 0.34195(15) 0.45457(6) 0.4572(3) 0.0219(4) Uani d 1 . .
O O4 0.75203(15) 0.06592(6) 0.4630(3) 0.0176(4) Uani d 1 . .
N N1 0.52435(16) 0.26259(7) 0.3155(3) 0.0151(5) Uani d 1 . .
N N2 0.49261(17) 0.22095(7) 0.2784(3) 0.0151(5) Uani d 1 . .
C C1 0.3142(2) 0.37266(9) 0.1500(4) 0.0154(6) Uani d 1 . .
H H1 0.268119 0.397996 0.113452 0.018 Uiso calc 1 . .
C C2 0.4042(2) 0.38193(8) 0.2578(3) 0.0119(5) Uani d 1 . .
C C3 0.4732(2) 0.34535(8) 0.3090(4) 0.0138(5) Uani d 1 . .
H H3 0.535957 0.352124 0.379793 0.017 Uiso calc 1 . .
C C4 0.4493(2) 0.29836(8) 0.2554(4) 0.0128(5) Uani d 1 . .
C C5 0.3585(2) 0.28883(9) 0.1480(4) 0.0149(6) Uani d 1 . .
H H5 0.342403 0.256992 0.110563 0.018 Uiso calc 1 . .
C C6 0.2919(2) 0.32598(9) 0.0959(4) 0.0169(6) Uani d 1 . .
H H6 0.229995 0.319477 0.022130 0.020 Uiso calc 1 . .
C C7 0.5637(2) 0.18368(8) 0.3358(4) 0.0144(5) Uani d 1 . .
C C8 0.5289(2) 0.13728(9) 0.2979(4) 0.0158(6) Uani d 1 . .
H H8 0.461027 0.132318 0.241007 0.019 Uiso calc 1 . .
C C9 0.59238(19) 0.09843(9) 0.3426(4) 0.0152(5) Uani d 1 . .
H H9 0.568711 0.066853 0.316210 0.018 Uiso calc 1 . .
C C10 0.6911(2) 0.10615(8) 0.4263(4) 0.0137(5) Uani d 1 . .
C C11 0.7258(2) 0.15214(9) 0.4697(4) 0.0154(6) Uani d 1 . .
H H11 0.792806 0.156931 0.529763 0.019 Uiso calc 1 . .
C C12 0.6618(2) 0.19088(9) 0.4247(4) 0.0158(6) Uani d 1 . .
H H12 0.684753 0.222373 0.454440 0.019 Uiso calc 1 . .
H H1H 0.8159(13) 0.0744(12) 0.495(5) 0.055(12) Uiso d 1 . .

loop_
_atom_site_aniso_label
_atom_site_aniso_U_11
_atom_site_aniso_U_22
_atom_site_aniso_U_33
_atom_site_aniso_U_12
_atom_site_aniso_U_13
_atom_site_aniso_U_23
K1 0.0221(3) 0.0181(3) 0.0168(3) -0.0013(2) 0.0001(3) 0.0007(2)
S1 0.0124(3) 0.0102(3) 0.0142(3) -0.0002(2) -0.0006(3) 0.0008(3)
O1 0.0169(10) 0.0165(9) 0.0330(11) -0.0001(8) -0.0122(9) -0.0002(9)
O2 0.0394(12) 0.0155(9) 0.0146(10) -0.0021(9) -0.0034(9) 0.0049(8)
O3 0.0197(11) 0.0184(9) 0.0278(11) -0.0036(8) 0.0121(9) -0.0083(8)
O4 0.0144(10) 0.0147(8) 0.0238(10) 0.0036(8) -0.0036(9) 0.0008(8)
N1 0.0159(11) 0.0137(10) 0.0158(11) 0.0004(8) 0.0033(10) -0.0003(9)
N2 0.0168(12) 0.0124(10) 0.0161(12) 0.0016(9) 0.0019(9) -0.0006(9)
C1 0.0146(14) 0.0151(12) 0.0165(14) 0.0018(10) -0.0010(11) 0.0005(11)
C2 0.0134(13) 0.0114(11) 0.0109(12) -0.0015(10) 0.0014(10) -0.0005(10)
C3 0.0124(13) 0.0157(12) 0.0134(13) -0.0022(10) 0.0013(11) -0.0004(11)
C4 0.0121(13) 0.0134(12) 0.0130(12) 0.0024(10) 0.0040(10) 0.0021(10)
C5 0.0155(14) 0.0130(11) 0.0161(14) -0.0015(10) 0.0009(11) -0.0022(10)
C6 0.0149(14) 0.0203(13) 0.0154(14) -0.0016(11) -0.0036(12) -0.0008(11)
C7 0.0156(13) 0.0137(12) 0.0138(13) 0.0020(10) 0.0025(11) 0.0016(11)
C8 0.0125(13) 0.0185(13) 0.0164(14) -0.0019(10) 0.0016(11) 0.0005(11)
C9 0.0162(14) 0.0128(12) 0.0164(13) -0.0005(10) 0.0034(11) 0.0000(11)
C10 0.0135(13) 0.0124(12) 0.0153(13) 0.0023(10) 0.0025(11) 0.0007(10)
C11 0.0115(14) 0.0171(12) 0.0177(14) -0.0005(10) -0.0022(11) 0.0003(11)
C12 0.0165(14) 0.0113(11) 0.0197(14) -0.0017(10) 0.0010(12) -0.0015(11)

loop_
_atom_type_symbol
_atom_type_description
_atom_type_scat_dispersion_real
_atom_type_scat_dispersion_imag
_atom_type_scat_source
K K 0.2009 0.2494 'International Tables Vol C Tables 4.2.6.8 and 6.1.1.4'
S S 0.1246 0.1234 'International Tables Vol C Tables 4.2.6.8 and 6.1.1.4'
O O 0.0106 0.0060 'International Tables Vol C Tables 4.2.6.8 and 6.1.1.4'
N N 0.0061 0.0033 'International Tables Vol C Tables 4.2.6.8 and 6.1.1.4'
C C 0.0033 0.0016 'International Tables Vol C Tables 4.2.6.8 and 6.1.1.4'
H H 0.0000 0.0000 'International Tables Vol C Tables 4.2.6.8 and 6.1.1.4'

loop_
_geom_angle_atom_site_label_1
_geom_angle_atom_site_label_2
_geom_angle_atom_site_label_3
_geom_angle_site_symmetry_1
_geom_angle_site_symmetry_3
_geom_angle
_geom_angle_publ_flag
O2 K1 O3 5_665 5_666 134.72(6) ?
O2 K1 O4 5_665 8_565 81.82(6) ?
O3 K1 O4 5_666 8_565 142.35(6) ?
O2 K1 O3 5_665 3_565 84.43(6) ?
O3 K1 O3 5_666 3_565 97.73(5) ?
O4 K1 O3 8_565 3_565 73.57(5) ?
O2 K1 O1 5_665 . 118.14(6) ?
O3 K1 O1 5_666 . 74.59(5) ?
O4 K1 O1 8_565 . 97.72(5) ?
O3 K1 O1 3_565 . 154.96(5) ?
O2 K1 O2 5_665 . 69.95(6) ?
O3 K1 O2 5_666 . 102.30(5) ?
O4 K1 O2 8_565 . 99.13(5) ?
O3 K1 O2 3_565 . 154.22(5) ?
O1 K1 O2 . . 48.88(5) ?
O2 K1 O4 5_665 2_655 153.28(5) ?
O3 K1 O4 5_666 2_655 71.30(5) ?
O4 K1 O4 8_565 2_655 74.16(4) ?
O3 K1 O4 3_565 2_655 99.53(5) ?
O1 K1 O4 . 2_655 55.46(5) ?
O2 K1 O4 . 2_655 102.15(5) ?
O2 K1 S1 5_665 . 94.33(4) ?
O3 K1 S1 5_666 . 87.87(4) ?
O4 K1 S1 8_565 . 99.69(4) ?
O3 K1 S1 3_565 . 173.25(4) ?
O1 K1 S1 . . 24.24(4) ?
O2 K1 S1 . . 24.64(3) ?
O4 K1 S1 2_655 . 78.64(4) ?
O2 K1 S1 5_665 3_565 102.92(4) ?
O3 K1 S1 5_666 3_565 80.87(4) ?
O4 K1 S1 8_565 3_565 81.84(4) ?
O3 K1 S1 3_565 3_565 19.28(4) ?
O1 K1 S1 . 3_565 138.53(4) ?
O2 K1 S1 . 3_565 172.48(4) ?
O4 K1 S1 2_655 3_565 85.31(4) ?
S1 K1 S1 . 3_565 162.711(19) ?
O2 K1 K1 5_665 7_755 59.40(4) ?
O3 K1 K1 5_666 7_755 137.30(4) ?
O4 K1 K1 8_565 7_755 44.71(4) ?
O3 K1 K1 3_565 7_755 39.59(4) ?
O1 K1 K1 . 7_755 141.74(4) ?
O2 K1 K1 . 7_755 118.87(4) ?
O4 K1 K1 2_655 7_755 107.84(4) ?
S1 K1 K1 . 7_755 134.620(17) ?
S1 K1 K1 3_565 7_755 56.903(18) ?
O2 K1 K1 5_665 7_756 161.38(4) ?
O3 K1 K1 5_666 7_756 40.69(4) ?
O4 K1 K1 8_565 7_756 101.97(4) ?
O3 K1 K1 3_565 7_756 79.31(4) ?
O1 K1 K1 . 7_756 79.70(4) ?
O2 K1 K1 . 7_756 126.44(4) ?
O4 K1 K1 2_655 7_756 40.92(4) ?
S1 K1 K1 . 7_756 102.865(15) ?
S1 K1 K1 3_565 7_756 60.202(18) ?
K1 K1 K1 7_755 7_756 110.64(3) ?
O2 K1 K1 5_665 5_665 36.80(4) ?
O3 K1 K1 5_666 5_665 123.06(5) ?
O4 K1 K1 8_565 5_665 91.05(4) ?
O3 K1 K1 3_565 5_665 121.17(4) ?
O1 K1 K1 . 5_665 81.68(4) ?
O2 K1 K1 . 5_665 33.16(3) ?
O4 K1 K1 2_655 5_665 130.86(4) ?
S1 K1 K1 . 5_665 57.616(16) ?
S1 K1 K1 3_565 5_665 139.67(2) ?
K1 K1 K1 7_755 5_665 90.662(13) ?
K1 K1 K1 7_756 5_665 158.51(2) ?
O1 S1 O2 . . 112.48(12) ?
O1 S1 O3 . . 112.88(11) ?
O2 S1 O3 . . 111.97(11) ?
O1 S1 C2 . . 106.71(11) ?
O2 S1 C2 . . 106.57(11) ?
O3 S1 C2 . . 105.63(11) ?
O1 S1 K1 . . 54.10(8) ?
O2 S1 K1 . . 58.40(8) ?
O3 S1 K1 . . 131.90(7) ?
C2 S1 K1 . . 122.44(8) ?
O1 S1 K1 . 3_465 145.89(8) ?
O2 S1 K1 . 3_465 75.88(8) ?
O3 S1 K1 . 3_465 39.63(8) ?
C2 S1 K1 . 3_465 101.78(8) ?
K1 S1 K1 . 3_465 122.356(16) ?
S1 O1 K1 . . 101.66(9) ?
S1 O2 K1 . 5_665 151.62(11) ?
S1 O2 K1 . . 96.95(9) ?
K1 O2 K1 5_665 . 110.05(6) ?
S1 O3 K1 . 5_666 129.83(11) ?
S1 O3 K1 . 3_465 121.09(10) ?
K1 O3 K1 5_666 3_465 99.72(6) ?
C10 O4 K1 . 8_566 115.43(15) ?
C10 O4 K1 . 2_655 129.03(15) ?
K1 O4 K1 8_566 2_655 94.37(5) ?
C10 O4 H1H . . 110(2) ?
K1 O4 H1H 8_566 . 117(2) ?
K1 O4 H1H 2_655 . 89(2) ?
N2 N1 C4 . . 112.1(2) ?
N1 N2 C7 . . 114.8(2) ?
C2 C1 C6 . . 119.4(2) ?
C2 C1 H1 . . 120.3 ?
C6 C1 H1 . . 120.3 ?
C1 C2 C3 . . 120.8(2) ?
C1 C2 S1 . . 118.51(19) ?
C3 C2 S1 . . 120.68(19) ?
C2 C3 C4 . . 119.3(2) ?
C2 C3 H3 . . 120.3 ?
C4 C3 H3 . . 120.3 ?
C5 C4 C3 . . 120.0(2) ?
C5 C4 N1 . . 124.2(2) ?
C3 C4 N1 . . 115.8(2) ?
C6 C5 C4 . . 119.6(2) ?
C6 C5 H5 . . 120.2 ?
C4 C5 H5 . . 120.2 ?
C5 C6 C1 . . 120.8(2) ?
C5 C6 H6 . . 119.6 ?
C1 C6 H6 . . 119.6 ?
C12 C7 C8 . . 119.8(2) ?
C12 C7 N2 . . 124.9(2) ?
C8 C7 N2 . . 115.4(2) ?
C9 C8 C7 . . 120.4(2) ?
C9 C8 H8 . . 119.8 ?
C7 C8 H8 . . 119.8 ?
C8 C9 C10 . . 119.2(2) ?
C8 C9 H9 . . 120.4 ?
C10 C9 H9 . . 120.4 ?
O4 C10 C9 . . 116.4(2) ?
O4 C10 C11 . . 122.5(2) ?
C9 C10 C11 . . 121.0(2) ?
C12 C11 C10 . . 119.5(2) ?
C12 C11 H11 . . 120.3 ?
C10 C11 H11 . . 120.3 ?
C11 C12 C7 . . 120.1(2) ?
C11 C12 H12 . . 120.0 ?
C7 C12 H12 . . 120.0 ?

loop_
_geom_bond_atom_site_label_1
_geom_bond_atom_site_label_2
_geom_bond_site_symmetry_2
_geom_bond_distance
_geom_bond_publ_flag
K1 O2 5_665 2.7117(18) y
K1 O3 5_666 2.7511(18) y
K1 O4 8_565 2.7954(19) y
K1 O3 3_565 2.815(2) y
K1 O1 . 2.863(2) y
K1 O2 . 2.970(2) y
K1 O4 2_655 3.0023(19) y
K1 S1 . 3.4611(8) ?
K1 S1 3_565 3.7788(9) ?
K1 K1 7_755 4.2551(7) ?
K1 K1 7_756 4.2551(7) ?
K1 K1 5_665 4.6577(12) ?
S1 O1 . 1.4510(18) ?
S1 O2 . 1.4539(18) ?
S1 O3 . 1.4568(18) ?
S1 C2 . 1.779(2) ?
O4 C10 . 1.385(3) ?
O4 H1H . 0.866(10) ?
N1 N2 . 1.258(3) ?
N1 C4 . 1.437(3) ?
N2 C7 . 1.430(3) ?
C1 C2 . 1.383(3) ?
C1 C6 . 1.388(3) ?
C1 H1 . 0.9500 ?
C2 C3 . 1.387(3) ?
C3 C4 . 1.399(3) ?
C3 H3 . 0.9500 ?
C4 C5 . 1.391(3) ?
C5 C6 . 1.383(3) ?
C5 H5 . 0.9500 ?
C6 H6 . 0.9500 ?
C7 C12 . 1.394(3) ?
C7 C8 . 1.395(3) ?
C8 C9 . 1.384(3) ?
C8 H8 . 0.9500 ?
C9 C10 . 1.387(3) ?
C9 H9 . 0.9500 ?
C10 C11 . 1.392(3) ?
C11 C12 . 1.385(3) ?
C11 H11 . 0.9500 ?
C12 H12 . 0.9500 ?

loop_
_geom_hbond_atom_site_label_D
_geom_hbond_atom_site_label_H
_geom_hbond_atom_site_label_A
_geom_hbond_site_symmetry_A
_geom_hbond_distance_DH
_geom_hbond_distance_HA
_geom_hbond_distance_DA
_geom_hbond_angle_DHA
_geom_hbond_publ_flag
O4 H1H O1 2_655 0.866(10) 2.02(3) 2.732(3) 139(3) yes

loop_
_geom_torsion_atom_site_label_1
_geom_torsion_atom_site_label_2
_geom_torsion_atom_site_label_3
_geom_torsion_atom_site_label_4
_geom_torsion_site_symmetry_1
_geom_torsion_site_symmetry_2
_geom_torsion_site_symmetry_3
_geom_torsion_site_symmetry_4
_geom_torsion
_geom_torsion_publ_flag
O2 S1 O1 K1 . . . . 1.78(12) ?
O3 S1 O1 K1 . . . . -126.11(9) ?
C2 S1 O1 K1 . . . . 118.29(10) ?
K1 S1 O1 K1 3_465 . . . -96.28(13) ?
O1 S1 O2 K1 . . . 5_665 160.5(2) ?
O3 S1 O2 K1 . . . 5_665 -71.1(2) ?
C2 S1 O2 K1 . . . 5_665 43.9(3) ?
K1 S1 O2 K1 . . . 5_665 162.2(3) ?
K1 S1 O2 K1 3_465 . . 5_665 -54.4(2) ?
O1 S1 O2 K1 . . . . -1.69(11) ?
O3 S1 O2 K1 . . . . 126.67(9) ?
C2 S1 O2 K1 . . . . -118.29(10) ?
K1 S1 O2 K1 3_465 . . . 143.38(6) ?
O1 S1 O3 K1 . . . 5_666 14.64(16) ?
O2 S1 O3 K1 . . . 5_666 -113.50(13) ?
C2 S1 O3 K1 . . . 5_666 130.89(13) ?
K1 S1 O3 K1 . . . 5_666 -46.90(17) ?
K1 S1 O3 K1 3_465 . . 5_666 -139.42(18) ?
O1 S1 O3 K1 . . . 3_465 154.06(10) ?
O2 S1 O3 K1 . . . 3_465 25.92(14) ?
C2 S1 O3 K1 . . . 3_465 -89.69(12) ?
K1 S1 O3 K1 . . . 3_465 92.52(11) ?
C4 N1 N2 C7 . . . . -179.7(2) ?
C6 C1 C2 C3 . . . . 1.2(4) ?
C6 C1 C2 S1 . . . . -178.5(2) ?
O1 S1 C2 C1 . . . . -175.3(2) ?
O2 S1 C2 C1 . . . . -54.9(2) ?
O3 S1 C2 C1 . . . . 64.3(2) ?
K1 S1 C2 C1 . . . . -117.61(19) ?
K1 S1 C2 C1 3_465 . . . 23.7(2) ?
O1 S1 C2 C3 . . . . 5.0(2) ?
O2 S1 C2 C3 . . . . 125.4(2) ?
O3 S1 C2 C3 . . . . -115.4(2) ?
K1 S1 C2 C3 . . . . 62.7(2) ?
K1 S1 C2 C3 3_465 . . . -156.05(19) ?
C1 C2 C3 C4 . . . . -1.9(4) ?
S1 C2 C3 C4 . . . . 177.85(19) ?
C2 C3 C4 C5 . . . . 1.5(4) ?
C2 C3 C4 N1 . . . . -179.5(2) ?
N2 N1 C4 C5 . . . . -7.4(3) ?
N2 N1 C4 C3 . . . . 173.6(2) ?
C3 C4 C5 C6 . . . . -0.5(4) ?
N1 C4 C5 C6 . . . . -179.4(2) ?
C4 C5 C6 C1 . . . . -0.2(4) ?
C2 C1 C6 C5 . . . . -0.1(4) ?
N1 N2 C7 C12 . . . . -0.6(4) ?
N1 N2 C7 C8 . . . . 179.1(2) ?
C12 C7 C8 C9 . . . . -2.0(4) ?
N2 C7 C8 C9 . . . . 178.3(2) ?
C7 C8 C9 C10 . . . . 0.3(4) ?
K1 O4 C10 C9 8_566 . . . -55.4(3) ?
K1 O4 C10 C9 2_655 . . . 64.2(3) ?
K1 O4 C10 C11 8_566 . . . 124.8(2) ?
K1 O4 C10 C11 2_655 . . . -115.6(2) ?
C8 C9 C10 O4 . . . . -178.3(2) ?
C8 C9 C10 C11 . . . . 1.5(4) ?
O4 C10 C11 C12 . . . . 178.4(2) ?
C9 C10 C11 C12 . . . . -1.5(4) ?
C10 C11 C12 C7 . . . . -0.3(4) ?
C8 C7 C12 C11 . . . . 2.0(4) ?
N2 C7 C12 C11 . . . . -178.3(2) ?
